data_7009090
loop_
_publ_author_name
'Green, Jennifer C.'
'Green, Malcolm L. H.'
'Taylor, Grant C.'
'Saunders, John'

_publ_section_title
;
 Studies on ansa-zirconocene--butadiene derivatives
;
_journal_issue 3
_journal_name_full 'Journal of the Chemical Society, Dalton Transactions'
_journal_page_first 317
_journal_paper_doi 10.1039/a908532g
_journal_year 2000
_chemical_formula_iupac '[Me2C(C5H4)2 Zr(C4H4Me2)]'
_chemical_formula_moiety ' C19 H24 Zr '
_chemical_formula_sum 'C19 H24 Zr'
_chemical_formula_weight 343.60
_space_group_IT_number 2
_symmetry_cell_setting triclinic
_symmetry_space_group_name_Hall '-P 1'
_symmetry_space_group_name_H-M 'P -1'
_atom_sites_solution_hydrogens geom
_atom_sites_solution_primary direct
_cell_angle_alpha 93.686(6)
_cell_angle_beta 95.980(7)
_cell_angle_gamma 111.580(2)
_cell_formula_units_Z 2
_cell_length_a 6.688(2)
_cell_length_b 7.534(1)
_cell_length_c 16.993(3)
_cell_measurement_reflns_used 0
_cell_measurement_temperature 0
_cell_volume 787.0(3)
_computing_cell_refinement 'CAD-4 software (Enraf-Nonius, 1989)'
_computing_data_collection 'CAD-4 software (Enraf-Nonius, 1989)'
_computing_data_reduction 'RC93 (Watkin, D.J., Prout, C.K., Lilley, P.M.deQ. 1994)'
_computing_molecular_graphics 'CAMERON (Watkin, Prout & Pearce,  1996)'
_computing_publication_material 'CRYSTALS Issue 10 (Watkin, Prout, Carruthers & Betteridge, 1996)'
_computing_structure_refinement 'CRYSTALS Issue 10 (Watkin, Prout, Carruthers & Betteridge, 1996)'
_computing_structure_solution 'SIR92 (Giacovazzo et al, 1992)'
_diffrn_ambient_temperature 0
_diffrn_measurement_device 'Enraf-nonius CAD4 '
_diffrn_measurement_method 2\q/\w
_diffrn_radiation_monochromator graphite
_diffrn_radiation_type 'Mo K\a'
_diffrn_radiation_wavelength 0.71073
_diffrn_reflns_av_R_equivalents 0.01
_diffrn_reflns_limit_h_max 8
_diffrn_reflns_limit_h_min -8
_diffrn_reflns_limit_k_max 9
_diffrn_reflns_limit_k_min -9
_diffrn_reflns_limit_l_max 22
_diffrn_reflns_limit_l_min -1
_diffrn_reflns_number 4164
_diffrn_reflns_theta_max 25.28
_diffrn_reflns_theta_min 1.78
_diffrn_standards_decay_% 32.10
_diffrn_standards_number 0
_exptl_absorpt_coefficient_mu 0.68
_exptl_absorpt_correction_T_max 1.00
_exptl_absorpt_correction_T_min 1.00
_exptl_absorpt_correction_type empirical
_exptl_absorpt_process_details '\y scan'
_exptl_crystal_colour gold
_exptl_crystal_density_diffrn 1.45
_exptl_crystal_density_meas ?
_exptl_crystal_description prism
_exptl_crystal_F_000 350.05
_exptl_crystal_size_max 0.5
_exptl_crystal_size_mid 0.1
_exptl_crystal_size_min 0.1
_refine_diff_density_max 0.66
_refine_diff_density_min -1.14
_refine_ls_extinction_method ?
_refine_ls_goodness_of_fit_obs 1.0237
_refine_ls_hydrogen_treatment 'H atoms placed geometrically after each cycle'
_refine_ls_matrix_type full
_refine_ls_number_parameters 278
_refine_ls_number_reflns 3214
_refine_ls_R_factor_obs 0.0346
_refine_ls_shift/esd_max 0.132987
_refine_ls_structure_factor_coef F
_refine_ls_weighting_scheme 'Chebychev polynomial (Carruthers & Watkin, 1979)'
_refine_ls_wR_factor_obs 0.0342
_reflns_limit_h_max 8
_reflns_limit_h_min -8
_reflns_limit_k_max 9
_reflns_limit_k_min -9
_reflns_limit_l_max 22
_reflns_limit_l_min 0
_reflns_number_observed 3214
_reflns_number_total 3783
_reflns_observed_criterion >3.00\s(I)
_cod_data_source_file a908532g.txt
_cod_data_source_block 4
_cod_depositor_comments
;
 Changing the capitalization of '_atom_site_label' data item
 values and the values of related data items (e. g. _atom_site_aniso_label).
 Updating the _chemical_formula_sum data item value.

 Antanas Vaitkus,
 2017-01-04

The following automatic conversions were performed:
'_symmetry_cell_setting' value 'Triclinic' changed to 'triclinic'
according to '/home/saulius/struct/CIF-dictionaries/cif_core.dic'
dictionary named 'cif_core.dic' version 2.4.1 from 2010-06-29.

Automatic conversion script
Id: cif_fix_enum 1527 2010-12-29 10:47:43Z saulius 

The following automatic conversions were performed:

'_atom_sites_solution_primary' value 'Direct Methods' was changed to
'direct'.

'_atom_sites_solution_hydrogens' value 'Geometric' was changed to
'geom'.

Automatic conversion script
Id: cif_fix_values 6452 2018-10-05 10:23:21Z andrius 
;
_cod_original_cell_volume 786.90(5)
_cod_original_sg_symbol_H-M 'P -1 '
_cod_original_formula_sum ' C19 H24 ZR '
_cod_database_code 7009090

loop_
_symmetry_equiv_pos_as_xyz
x,y,z
-x,-y,-z

loop_
_atom_site_aniso_label
_atom_site_aniso_U_11
_atom_site_aniso_U_22
_atom_site_aniso_U_33
_atom_site_aniso_U_23
_atom_site_aniso_U_13
_atom_site_aniso_U_12
Zr1 0.0322(1) 0.0282(1) 0.0323(1) 0.00487(6) -0.00140(6) 0.01246(6)
C1 0.044(1) 0.0380(9) 0.0308(8) 0.0056(7) -0.0031(7) 0.0180(8)
C2 0.059(1) 0.060(1) 0.059(1) -0.006(1) -0.023(1) 0.032(1)
C3 0.092(2) 0.052(1) 0.039(1) 0.016(1) 0.016(1) 0.019(1)
C4 0.0382(9) 0.0294(7) 0.0344(8) 0.0077(6) 0.0009(7) 0.0143(7)
C5 0.054(1) 0.0370(9) 0.0384(9) 0.0063(7) 0.0064(8) 0.0252(9)
C6 0.085(2) 0.037(1) 0.036(1) -0.0000(8) -0.006(1) 0.028(1)
C7 0.057(1) 0.0318(9) 0.060(1) 0.0011(9) -0.023(1) 0.0091(9)
C8 0.038(1) 0.0321(9) 0.056(1) 0.0116(8) 0.0011(9) 0.0065(7)
C9 0.0368(9) 0.0365(8) 0.0308(8) 0.0027(6) -0.0015(6) 0.0134(7)
C10 0.045(1) 0.044(1) 0.0381(9) -0.0054(8) 0.0012(8) 0.0209(8)
C11 0.077(2) 0.037(1) 0.050(1) -0.0083(9) -0.012(1) 0.030(1)
C12 0.061(1) 0.0291(9) 0.052(1) 0.0012(8) -0.010(1) 0.0056(9)
C13 0.0371(9) 0.040(1) 0.041(1) 0.0036(8) -0.0042(8) 0.0037(8)
C14 0.0385(9) 0.050(1) 0.045(1) 0.0057(8) 0.0022(8) 0.0256(9)
C15 0.038(1) 0.045(1) 0.045(1) 0.0121(9) 0.0072(8) 0.0139(8)
C16 0.0369(9) 0.046(1) 0.0384(9) 0.0101(8) -0.0013(7) 0.0219(8)
C17 0.043(1) 0.044(1) 0.0345(9) 0.0117(7) 0.0021(7) 0.0218(8)
C18 0.041(1) 0.066(2) 0.051(1) 0.003(1) -0.010(1) 0.020(1)
C19 0.062(1) 0.062(1) 0.037(1) 0.009(1) 0.005(1) 0.032(1)

loop_
_atom_site_label
_atom_site_fract_x
_atom_site_fract_y
_atom_site_fract_z
_atom_site_U_iso_or_equiv
_atom_site_occupancy
_atom_site_thermal_displace_type
Zr1 0.30734(3) 0.61973(2) 0.76307(1) 0.0303 1.0000 Uani
C1 0.1340(3) 0.7680(3) 0.6092(1) 0.0360 1.0000 Uani
C2 -0.0938(5) 0.7713(4) 0.5940(2) 0.0525 1.0000 Uani
C3 0.2585(6) 0.8462(4) 0.5409(2) 0.0556 1.0000 Uani
C4 0.2544(3) 0.8783(3) 0.6897(1) 0.0328 1.0000 Uani
C5 0.1595(4) 0.8812(3) 0.7604(1) 0.0394 1.0000 Uani
C6 0.3267(5) 0.9512(3) 0.8257(1) 0.0465 1.0000 Uani
C7 0.5231(5) 0.9882(3) 0.7966(2) 0.0470 1.0000 Uani
C8 0.4808(4) 0.9420(3) 0.7129(2) 0.0417 1.0000 Uani
C9 0.1265(3) 0.5674(3) 0.6228(1) 0.0348 1.0000 Uani
C10 0.3032(4) 0.5077(3) 0.6202(1) 0.0407 1.0000 Uani
C11 0.2563(5) 0.3357(3) 0.6574(2) 0.0484 1.0000 Uani
C12 0.0577(5) 0.2927(3) 0.6843(2) 0.0471 1.0000 Uani
C13 -0.0228(4) 0.4368(3) 0.6654(1) 0.0414 1.0000 Uani
C14 0.5873(4) 0.5385(3) 0.8163(1) 0.0409 1.0000 Uani
C15 0.1514(3) 0.4601(3) 0.8652(1) 0.0424 1.0000 Uani
C16 0.5545(3) 0.6297(3) 0.8890(1) 0.0369 1.0000 Uani
C17 0.3504(3) 0.5914(3) 0.9125(1) 0.0372 1.0000 Uani
C18 0.7526(4) 0.7854(4) 0.9363(2) 0.0506 1.0000 Uani
C19 0.3255(5) 0.7023(4) 0.9857(1) 0.0495 1.0000 Uani
H21 -0.162(6) 0.697(6) 0.548(2) 0.07(1) 1.0000 Uiso
H22 -0.18(1) 0.730(9) 0.643(4) 0.15(3) 1.0000 Uiso
H23 -0.092(8) 0.900(8) 0.582(3) 0.10(2) 1.0000 Uiso
H31 0.19(1) 0.762(9) 0.490(4) 0.13(2) 1.0000 Uiso
H32 0.282(7) 0.973(6) 0.536(3) 0.08(1) 1.0000 Uiso
H33 0.404(7) 0.845(5) 0.546(2) 0.063(9) 1.0000 Uiso
H51 0.001(5) 0.843(4) 0.761(2) 0.048(7) 1.0000 Uiso
H61 0.316(6) 0.971(5) 0.874(2) 0.059(9) 1.0000 Uiso
H71 0.661(7) 1.036(6) 0.820(3) 0.08(1) 1.0000 Uiso
H81 0.579(6) 0.957(6) 0.680(3) 0.07(1) 1.0000 Uiso
H101 0.417(6) 0.570(5) 0.595(2) 0.057(8) 1.0000 Uiso
H111 0.361(7) 0.268(6) 0.663(2) 0.07(1) 1.0000 Uiso
H121 -0.019(5) 0.184(5) 0.707(2) 0.047(8) 1.0000 Uiso
H131 -0.160(6) 0.439(6) 0.677(2) 0.07(1) 1.0000 Uiso
H141 0.516(6) 0.411(6) 0.808(2) 0.07(1) 1.0000 Uiso
H142 0.739(6) 0.565(5) 0.809(2) 0.064(9) 1.0000 Uiso
H151 0.019(5) 0.439(4) 0.884(2) 0.048(7) 1.0000 Uiso
H152 0.155(5) 0.348(4) 0.842(2) 0.042(7) 1.0000 Uiso
H181 0.866(7) 0.818(6) 0.908(2) 0.07(1) 1.0000 Uiso
H182 0.787(9) 0.738(8) 0.972(3) 0.11(2) 1.0000 Uiso
H183 0.737(7) 0.904(6) 0.953(3) 0.08(1) 1.0000 Uiso
H191 0.16(1) 0.684(8) 0.985(3) 0.11(2) 1.0000 Uiso
H192 0.372(8) 0.655(7) 1.030(3) 0.10(1) 1.0000 Uiso
H193 0.406(7) 0.831(6) 0.991(2) 0.08(1) 1.0000 Uiso

loop_
_atom_type_symbol
_atom_type_scat_dispersion_real
_atom_type_scat_dispersion_imag
_atom_type_scat_Cromer_Mann_a1
_atom_type_scat_Cromer_Mann_b1
_atom_type_scat_Cromer_Mann_a2
_atom_type_scat_Cromer_Mann_b2
_atom_type_scat_Cromer_Mann_a3
_atom_type_scat_Cromer_Mann_b3
_atom_type_scat_Cromer_Mann_a4
_atom_type_scat_Cromer_Mann_b4
_atom_type_scat_Cromer_Mann_c
_atom_type_scat_source
'C   ' 0.0020 0.0020 2.3100 20.8439 1.0200 10.2075 1.5886 0.5687 0.8650 51.6512 0.2156 International_Tables_Vol_IV_Table_2.2B
'H   ' 0.0000 0.0000 0.4930 10.5109 0.3229 26.1257 0.1402 3.1424 0.0408 57.7997 0.0030 International_Tables_Vol_IV_Table_2.2B
'Zr  ' -2.9650 0.5600 17.8765 1.2762 10.9480 11.9160 5.4173 0.1176 3.6572 87.6627 2.0693 International_Tables_Vol_IV_Table_2.2B

loop_
_geom_angle_atom_site_label_1
_geom_angle_site_symmetry_1
_geom_angle_atom_site_label_2
_geom_angle_site_symmetry_2
_geom_angle_atom_site_label_3
_geom_angle_site_symmetry_3
_geom_angle
_geom_angle_publ_flag
C4 . Zr1 . C5 . 32.99(7) .
C4 . Zr1 . C6 . 53.62(7) .
C5 . Zr1 . C6 . 31.98(8) .
C4 . Zr1 . C7 . 53.35(7) .
C5 . Zr1 . C7 . 52.48(8) .
C6 . Zr1 . C7 . 31.0(1) .
C4 . Zr1 . C8 . 32.72(7) .
C5 . Zr1 . C8 . 53.69(8) .
C6 . Zr1 . C8 . 52.73(9) .
C7 . Zr1 . C8 . 31.96(8) .
C4 . Zr1 . C9 . 56.05(6) .
C5 . Zr1 . C9 . 77.93(7) .
C6 . Zr1 . C9 . 107.68(7) .
C7 . Zr1 . C9 . 106.82(7) .
C8 . Zr1 . C9 . 76.68(7) .
C4 . Zr1 . C10 . 76.63(7) .
C5 . Zr1 . C10 . 106.20(7) .
C6 . Zr1 . C10 . 129.35(8) .
C7 . Zr1 . C10 . 112.05(9) .
C8 . Zr1 . C10 . 80.96(8) .
C4 . Zr1 . C11 . 107.05(7) .
C5 . Zr1 . C11 . 131.16(8) .
C6 . Zr1 . C11 . 160.66(8) .
C7 . Zr1 . C11 . 141.2(1) .
C8 . Zr1 . C11 . 112.34(9) .
C4 . Zr1 . C12 . 107.64(7) .
C5 . Zr1 . C12 . 115.59(8) .
C6 . Zr1 . C12 . 145.3(1) .
C7 . Zr1 . C12 . 160.35(8) .
C8 . Zr1 . C12 . 129.31(8) .
C4 . Zr1 . C13 . 77.75(7) .
C5 . Zr1 . C13 . 83.90(8) .
C6 . Zr1 . C13 . 115.25(9) .
C7 . Zr1 . C13 . 130.71(7) .
C8 . Zr1 . C13 . 106.09(7) .
C4 . Zr1 . C14 . 138.69(8) .
C5 . Zr1 . C14 . 144.60(8) .
C6 . Zr1 . C14 . 113.03(9) .
C7 . Zr1 . C14 . 94.37(8) .
C8 . Zr1 . C14 . 106.19(8) .
C4 . Zr1 . C15 . 133.46(8) .
C5 . Zr1 . C15 . 101.48(8) .
C6 . Zr1 . C15 . 93.63(9) .
C7 . Zr1 . C15 . 115.94(9) .
C8 . Zr1 . C15 . 146.02(9) .
C4 . Zr1 . C16 . 132.15(6) .
C5 . Zr1 . C16 . 115.96(7) .
C6 . Zr1 . C16 . 84.81(7) .
C7 . Zr1 . C16 . 78.86(7) .
C8 . Zr1 . C16 . 105.11(7) .
C4 . Zr1 . C17 . 130.34(7) .
C5 . Zr1 . C17 . 100.45(7) .
C6 . Zr1 . C17 . 77.02(7) .
C7 . Zr1 . C17 . 87.91(8) .
C8 . Zr1 . C17 . 119.76(7) .
C9 . Zr1 . C10 . 32.81(7) .
C9 . Zr1 . C11 . 53.60(7) .
C10 . Zr1 . C11 . 32.26(8) .
C9 . Zr1 . C12 . 53.54(7) .
C10 . Zr1 . C12 . 52.72(8) .
C11 . Zr1 . C12 . 30.8(1) .
C9 . Zr1 . C13 . 32.99(7) .
C10 . Zr1 . C13 . 54.02(8) .
C11 . Zr1 . C13 . 52.93(9) .
C12 . Zr1 . C13 . 32.26(8) .
C9 . Zr1 . C14 . 129.94(7) .
C10 . Zr1 . C14 . 97.26(8) .
C11 . Zr1 . C14 . 81.54(8) .
C12 . Zr1 . C14 . 99.67(9) .
C13 . Zr1 . C14 . 131.50(8) .
C9 . Zr1 . C15 . 124.80(7) .
C10 . Zr1 . C15 . 132.00(8) .
C11 . Zr1 . C15 . 101.53(9) .
C12 . Zr1 . C15 . 80.11(9) .
C13 . Zr1 . C15 . 91.82(8) .
C9 . Zr1 . C16 . 164.34(7) .
C10 . Zr1 . C16 . 131.57(7) .
C11 . Zr1 . C16 . 112.88(8) .
C12 . Zr1 . C16 . 120.18(7) .
C13 . Zr1 . C16 . 148.78(7) .
C9 . Zr1 . C17 . 158.74(7) .
C10 . Zr1 . C17 . 152.93(7) .
C11 . Zr1 . C17 . 122.10(8) .
C12 . Zr1 . C17 . 110.83(8) .
C13 . Zr1 . C17 . 125.94(7) .
C14 . Zr1 . C15 . 80.75(8) .
C14 . Zr1 . C16 . 34.42(7) .
C15 . Zr1 . C16 . 61.88(7) .
C14 . Zr1 . C17 . 61.82(7) .
C15 . Zr1 . C17 . 34.22(7) .
C16 . Zr1 . C17 . 31.72(7) .
C2 . C1 . C3 . 109.7(2) .
C2 . C1 . C4 . 111.3(2) .
C3 . C1 . C4 . 111.9(2) .
C2 . C1 . C9 . 111.5(2) .
C3 . C1 . C9 . 112.2(2) .
C4 . C1 . C9 . 100.1(1) .
C1 . C2 . H21 . 108.1(26) .
C1 . C2 . H22 . 111.2(39) .
H21 . C2 . H22 . 113.5(41) .
C1 . C2 . H23 . 112.6(30) .
H21 . C2 . H23 . 102.3(37) .
H22 . C2 . H23 . 108.8(48) .
C1 . C3 . H31 . 110.8(35) .
C1 . C3 . H32 . 113.8(29) .
H31 . C3 . H32 . 112.0(43) .
C1 . C3 . H33 . 114.0(22) .
H31 . C3 . H33 . 102.0(43) .
H32 . C3 . H33 . 103.3(35) .
Zr1 . C4 . C1 . 102.0(1) .
Zr1 . C4 . C5 . 74.2(1) .
C1 . C4 . C5 . 125.6(2) .
Zr1 . C4 . C8 . 74.9(1) .
C1 . C4 . C8 . 125.0(2) .
C5 . C4 . C8 . 106.7(2) .
Zr1 . C5 . C4 . 72.8(1) .
Zr1 . C5 . C6 . 77.7(1) .
C4 . C5 . C6 . 108.7(2) .
Zr1 . C5 . H51 . 117.2(18) .
C4 . C5 . H51 . 123.6(18) .
C6 . C5 . H51 . 127.6(18) .
Zr1 . C6 . C5 . 70.3(1) .
Zr1 . C6 . C7 . 74.6(1) .
C5 . C6 . C7 . 107.8(2) .
Zr1 . C6 . H61 . 121.5(25) .
C5 . C6 . H61 . 128.4(26) .
C7 . C6 . H61 . 123.9(26) .
Zr1 . C7 . C6 . 74.4(1) .
Zr1 . C7 . C8 . 70.8(1) .
C6 . C7 . C8 . 108.6(2) .
Zr1 . C7 . H71 . 121.9(28) .
C6 . C7 . H71 . 133.0(29) .
C8 . C7 . H71 . 118.3(29) .
Zr1 . C8 . C4 . 72.4(1) .
Zr1 . C8 . C7 . 77.2(1) .
C4 . C8 . C7 . 108.2(2) .
Zr1 . C8 . H81 . 119.2(26) .
C4 . C8 . H81 . 124.9(26) .
C7 . C8 . H81 . 126.8(26) .
Zr1 . C9 . C1 . 101.9(1) .
Zr1 . C9 . C10 . 74.2(1) .
C1 . C9 . C10 . 124.8(2) .
Zr1 . C9 . C13 . 73.5(1) .
C1 . C9 . C13 . 125.1(2) .
C10 . C9 . C13 . 106.9(2) .
Zr1 . C10 . C9 . 72.9(1) .
Zr1 . C10 . C11 . 77.3(1) .
C9 . C10 . C11 . 108.3(2) .
Zr1 . C10 . H101 . 118.9(22) .
C9 . C10 . H101 . 122.1(22) .
C11 . C10 . H101 . 129.5(22) .
Zr1 . C11 . C10 . 70.5(1) .
Zr1 . C11 . C12 . 74.4(1) .
C10 . C11 . C12 . 108.0(2) .
Zr1 . C11 . H111 . 118.9(23) .
C10 . C11 . H111 . 122.0(23) .
C12 . C11 . H111 . 129.9(23) .
Zr1 . C12 . C11 . 74.8(1) .
Zr1 . C12 . C13 . 70.0(1) .
C11 . C12 . C13 . 108.6(2) .
Zr1 . C12 . H121 . 124.9(20) .
C11 . C12 . H121 . 127.1(21) .
C13 . C12 . H121 . 124.1(21) .
Zr1 . C13 . C9 . 73.5(1) .
Zr1 . C13 . C12 . 77.7(1) .
C9 . C13 . C12 . 108.1(2) .
Zr1 . C13 . H131 . 117.7(23) .
C9 . C13 . H131 . 127.0(23) .
C12 . C13 . H131 . 124.9(23) .
Zr1 . C14 . C16 . 82.3(1) .
Zr1 . C14 . H141 . 96.8(25) .
C16 . C14 . H141 . 114.7(25) .
Zr1 . C14 . H142 . 137.8(22) .
C16 . C14 . H142 . 115.7(21) .
H141 . C14 . H142 . 107.6(32) .
Zr1 . C15 . C17 . 82.8(1) .
Zr1 . C15 . H151 . 132.6(19) .
C17 . C15 . H151 . 119.2(19) .
Zr1 . C15 . H152 . 90.7(19) .
C17 . C15 . H152 . 116.5(19) .
H151 . C15 . H152 . 111.0(25) .
Zr1 . C16 . C14 . 63.3(1) .
Zr1 . C16 . C17 . 74.7(1) .
C14 . C16 . C17 . 123.1(2) .
Zr1 . C16 . C18 . 133.5(2) .
C14 . C16 . C18 . 116.7(2) .
C17 . C16 . C18 . 120.0(2) .
Zr1 . C17 . C15 . 63.0(1) .
Zr1 . C17 . C16 . 73.6(1) .
C15 . C17 . C16 . 122.8(2) .
Zr1 . C17 . C19 . 134.7(1) .
C15 . C17 . C19 . 116.4(2) .
C16 . C17 . C19 . 120.5(2) .
C16 . C18 . H181 . 110.3(25) .
C16 . C18 . H182 . 105.7(39) .
H181 . C18 . H182 . 105.2(46) .
C16 . C18 . H183 . 116.3(28) .
H181 . C18 . H183 . 105.9(35) .
H182 . C18 . H183 . 113.0(48) .
C17 . C19 . H191 . 109.8(31) .
C17 . C19 . H192 . 107.9(31) .
H191 . C19 . H192 . 110.0(42) .
C17 . C19 . H193 . 115.1(26) .
H191 . C19 . H193 . 107.7(37) .
H192 . C19 . H193 . 106.2(37) .

loop_
_geom_bond_atom_site_label_1
_geom_bond_site_symmetry_1
_geom_bond_atom_site_label_2
_geom_bond_site_symmetry_2
_geom_bond_distance
_geom_bond_publ_flag
Zr1 . C4 . 2.491(2) .
Zr1 . C5 . 2.509(2) .
Zr1 . C6 . 2.604(2) .
Zr1 . C7 . 2.606(2) .
Zr1 . C8 . 2.523(2) .
Zr1 . C9 . 2.496(2) .
Zr1 . C10 . 2.512(2) .
Zr1 . C11 . 2.600(2) .
Zr1 . C12 . 2.595(2) .
Zr1 . C13 . 2.497(2) .
Zr1 . C14 . 2.293(2) .
Zr1 . C15 . 2.296(2) .
Zr1 . C16 . 2.544(2) .
Zr1 . C17 . 2.557(2) .
C1 . C2 . 1.528(3) .
C1 . C3 . 1.520(3) .
C1 . C4 . 1.530(3) .
C1 . C9 . 1.527(3) .
C2 . H21 . 0.90(4) .
C2 . H22 . 1.06(7) .
C2 . H23 . 1.00(6) .
C3 . H31 . 0.99(6) .
C3 . H32 . 0.92(5) .
C3 . H33 . 0.97(4) .
C4 . C5 . 1.420(3) .
C4 . C8 . 1.413(3) .
C5 . C6 . 1.411(3) .
C5 . H51 . 0.99(3) .
C6 . C7 . 1.390(5) .
C6 . H61 . 0.84(4) .
C7 . C8 . 1.414(4) .
C7 . H71 . 0.89(5) .
C8 . H81 . 0.89(4) .
C9 . C10 . 1.415(3) .
C9 . C13 . 1.417(3) .
C10 . C11 . 1.423(4) .
C10 . H101 . 0.90(3) .
C11 . C12 . 1.381(4) .
C11 . H111 . 1.01(4) .
C12 . C13 . 1.418(4) .
C12 . H121 . 0.93(3) .
C13 . H131 . 0.97(4) .
C14 . C16 . 1.451(3) .
C14 . H141 . 0.90(4) .
C14 . H142 . 0.98(4) .
C15 . C17 . 1.450(3) .
C15 . H151 . 0.94(3) .
C15 . H152 . 0.91(3) .
C16 . C17 . 1.394(3) .
C16 . C18 . 1.514(3) .
C17 . C19 . 1.512(3) .
C18 . H181 . 0.91(4) .
C18 . H182 . 0.78(6) .
C18 . H183 . 0.97(5) .
C19 . H191 . 1.05(6) .
C19 . H192 . 0.93(5) .
C19 . H193 . 0.92(4) .
